data_1570489
loop_
_publ_author_name
'Zhang, Rong'
'Lan, Jiajing'
'Wang, Fei'
'Chen, Shumei'
'Zhang, Jian'

_publ_section_title
;
 Aggregate assembly of ferrocene functionalized indium-oxo clusters.
;
_journal_issue 2
_journal_name_full 'Chemical science'
_journal_page_first 726
_journal_page_last 735
_journal_paper_doi 10.1039/d3sc05824g
_journal_volume 15
_journal_year 2024
_chemical_formula_moiety 'C73 H51 Cl3 Fe6 In7 O28, C22 H15 P'
_chemical_formula_sum 'C95 H66 Cl3 Fe6 In7 O28 P'
_chemical_formula_weight 2931.63
_space_group_crystal_system trigonal
_space_group_IT_number 148
_space_group_name_Hall '-R 3'
_space_group_name_H-M_alt 'R -3 :H'
_atom_sites_solution_hydrogens geom
_atom_sites_solution_primary dual
_audit_creation_date 2023-07-07
_audit_creation_method
;
Olex2 1.5
(compiled 2023.03.06 svn.rbb2c1857 for OlexSys, GUI svn.r6748)
;
_audit_update_record
;
2023-07-14 deposited with the CCDC.	2023-11-23 downloaded from the CCDC.
;
_cell_angle_alpha 90
_cell_angle_beta 90
_cell_angle_gamma 120
_cell_formula_units_Z 6
_cell_length_a 16.15060(10)
_cell_length_b 16.15060(10)
_cell_length_c 65.6859(3)
_cell_measurement_reflns_used 28412
_cell_measurement_temperature 293(2)
_cell_measurement_theta_max 60.5200
_cell_measurement_theta_min 2.7960
_cell_volume 14838.16(15)
_computing_cell_refinement 'CrysAlisPro 1.171.41.93a (Rigaku OD, 2020)'
_computing_data_collection 'CrysAlisPro 1.171.41.93a (Rigaku OD, 2020)'
_computing_data_reduction 'CrysAlisPro 1.171.41.93a (Rigaku OD, 2020)'
_computing_molecular_graphics 'Olex2 1.5 (Dolomanov et al., 2009)'
_computing_publication_material 'Olex2 1.5 (Dolomanov et al., 2009)'
_computing_structure_refinement 'SHELXL 2017/1 (Sheldrick, 2015)'
_computing_structure_solution 'SHELXT 2014/5 (Sheldrick, 2014)'
_diffrn_ambient_temperature 293(2)
_diffrn_detector 'Hybrid Pixel Array Detector'
_diffrn_detector_area_resol_mean 10.0000
_diffrn_detector_type HyPix
_diffrn_measured_fraction_theta_full 0.996
_diffrn_measured_fraction_theta_max 0.986
_diffrn_measurement_details
;
List of Runs (angles in degrees, time in seconds):

  # Type    Start    End  Width  t~exp~   \w     \q     \k     \f   Frames
#--------------------------------------------------------------------------
  1  \w      1.00  85.36   0.38    0.70    --   73.53 -52.00 -88.00  222
  2  \w     69.00 104.34   0.38    0.70    --   73.53  52.00  56.00   93
  3  \w    115.00 145.78   0.38    0.70    --   73.53  52.00  56.00   81
  4  \w     99.00 139.28   0.38    0.70    --   73.53 125.00 -90.00  106
  5  \w      3.00  28.08   0.38    0.14    --   -0.62  52.00  56.00   66
  6  \w    -66.00 -30.66   0.38    0.70    --  -74.78  52.00  56.00   93
  7  \w    -12.00  72.36   0.38    0.14    --   -0.62  38.00-120.00  222
  8  \w    -70.00 -17.94   0.38    0.70    --  -74.78  38.00-120.00  137
  9  \w    -46.00   0.36   0.38    0.70    --  -74.78  19.00-120.00  122
 10  \w   -127.00 -60.12   0.38    0.70    --  -74.78 -52.00 -88.00  176
 11  \w   -138.00-112.92   0.38    0.70    --  -74.78 -99.00-150.00   66
 12  \w   -147.00 -81.26   0.38    0.70    --  -74.78-125.00   0.00  173
 13  \w   -143.00 -88.28   0.38    0.70    --  -74.78 -99.00  30.00  144
 14  \w   -148.00 -88.34   0.38    0.70    --  -74.78 -99.00 -30.00  157
 15  \w   -144.00 -93.84   0.38    0.70    --  -74.78 -99.00 -90.00  132
 16  \w    -72.00 -39.70   0.38    0.14    --   -0.62 -52.00 -88.00   85
 17  \w    -24.00  13.24   0.38    0.14    --   -0.62 -52.00 -88.00   98
;
_diffrn_measurement_device 'four-circle diffractometer'
_diffrn_measurement_device_type 'ROD, Synergy Custom system, HyPix'
_diffrn_measurement_method '\w scans'
_diffrn_orient_matrix_type 'CrysAlisPro convention (1999,Acta A55,543-557)'
_diffrn_orient_matrix_UB_11 -0.0470974000
_diffrn_orient_matrix_UB_12 0.0058873000
_diffrn_orient_matrix_UB_13 0.0161951000
_diffrn_orient_matrix_UB_21 -0.0318160000
_diffrn_orient_matrix_UB_22 -0.0922521000
_diffrn_orient_matrix_UB_23 0.0042015000
_diffrn_orient_matrix_UB_31 0.0770859000
_diffrn_orient_matrix_UB_32 0.0251191000
_diffrn_orient_matrix_UB_33 0.0116415000
_diffrn_radiation_monochromator mirror
_diffrn_radiation_probe x-ray
_diffrn_radiation_type 'Ga K\a'
_diffrn_radiation_wavelength 1.3405
_diffrn_reflns_av_R_equivalents 0.0339
_diffrn_reflns_av_unetI/netI 0.0176
_diffrn_reflns_Laue_measured_fraction_full 0.996
_diffrn_reflns_Laue_measured_fraction_max 0.986
_diffrn_reflns_limit_h_max 20
_diffrn_reflns_limit_h_min -14
_diffrn_reflns_limit_k_max 20
_diffrn_reflns_limit_k_min -20
_diffrn_reflns_limit_l_max 85
_diffrn_reflns_limit_l_min -85
_diffrn_reflns_number 41444
_diffrn_reflns_point_group_measured_fraction_full 0.996
_diffrn_reflns_point_group_measured_fraction_max 0.986
_diffrn_reflns_theta_full 53.543
_diffrn_reflns_theta_max 60.670
_diffrn_reflns_theta_min 2.808
_diffrn_source 'micro-focus metaljet'
_exptl_absorpt_coefficient_mu 14.146
_exptl_absorpt_correction_T_max 1.00000
_exptl_absorpt_correction_T_min 0.67513
_exptl_absorpt_correction_type multi-scan
_exptl_absorpt_process_details
;
CrysAlisPro 1.171.41.93a (Rigaku Oxford Diffraction, 2020)
Empirical absorption correction using spherical harmonics,
implemented in SCALE3 ABSPACK scaling algorithm.
;
_exptl_crystal_colour 'clear yellowish black'
_exptl_crystal_colour_lustre clear
_exptl_crystal_colour_modifier yellowish
_exptl_crystal_colour_primary black
_exptl_crystal_density_diffrn 1.968
_exptl_crystal_description trapezoid
_exptl_crystal_F_000 8550
_exptl_crystal_size_max 0.11
_exptl_crystal_size_mid 0.11
_exptl_crystal_size_min 0.11
_refine_diff_density_max 3.452
_refine_diff_density_min -1.891
_refine_diff_density_rms 0.097
_refine_ls_extinction_method none
_refine_ls_goodness_of_fit_ref 1.062
_refine_ls_hydrogen_treatment constr
_refine_ls_matrix_type full
_refine_ls_number_parameters 409
_refine_ls_number_reflns 7492
_refine_ls_number_restraints 0
_refine_ls_restrained_S_all 1.062
_refine_ls_R_factor_all 0.0259
_refine_ls_R_factor_gt 0.0241
_refine_ls_shift/su_max 0.009
_refine_ls_shift/su_mean 0.000
_refine_ls_structure_factor_coef Fsqd
_refine_ls_weighting_details 'w=1/[\s^2^(Fo^2^)+(0.0366P)^2^+67.1517P] where P=(Fo^2^+2Fc^2^)/3'
_refine_ls_weighting_scheme calc
_refine_ls_wR_factor_gt 0.0693
_refine_ls_wR_factor_ref 0.0701
_reflns_Friedel_coverage 0.000
_reflns_number_gt 7040
_reflns_number_total 7492
_reflns_threshold_expression 'I > 2\s(I)'
_cod_data_source_file d3sc05824g2.cif
_cod_data_source_block hy_CCDC2
_cod_depositor_comments 'Adding full bibliography for 1570485--1570493.cif.'
_cod_original_cell_volume 14838.2(2)
_cod_original_sg_symbol_H-M 'R -3'
_cod_database_code 1570489
_shelx_shelxl_version_number 2017/1
_chemical_oxdiff_formula 'In Fe C O H N'
_shelx_space_group_comment
;
The symmetry employed for this shelxl refinement is uniquely defined
by the following loop, which should always be used as a source of
symmetry information in preference to the above space-group names.
They are only intended as comments.
;
_shelx_estimated_absorpt_t_max 0.305
_shelx_estimated_absorpt_t_min 0.305
_olex2_refinement_description
;
1. Fixed Uiso
 At 1.2 times of:
  All C(H) groups
 At 1.5 times of:
  All C(H,H,H) groups
2. Others
 Fixed Sof: H2A(0.333333) H2B(0.333333) H2C(0.333333)
3.a Aromatic/amide H refined with riding coordinates:
 C11(H11), C12(H12), C13(H13), C14(H14), C15(H15), C16(H16), C17(H17),
 C18(H18), C19(H19), C20(H20), C21(H21), C22(H22), C23(H23), C24(H24), C25(H25),
  C26(H26), C31(H31), C30(H30), C28(H28), C29(H29), C27(H27)
3.b Fitted hexagon refined as free rotating group:
 C31(C30,C1,C28,C29,C27)
3.c Idealised Me refined as rotating group:
 C2(H2A,H2B,H2C)
;
_smtbx_masks_void_probe_radius 1.2
_smtbx_masks_void_truncation_radius 1.2
_olex2_submission_special_instructions 'No special instructions were received'
_oxdiff_exptl_absorpt_empirical_details
;
Empirical correction (ABSPACK) includes:
- Absorption correction using spherical harmonics
- Frame scaling
;
_oxdiff_exptl_absorpt_empirical_full_max 1.758
_oxdiff_exptl_absorpt_empirical_full_min 0.526

loop_
_space_group_symop_operation_xyz
'x, y, z'
'-y, x-y, z'
'-x+y, -x, z'
'x+2/3, y+1/3, z+1/3'
'-y+2/3, x-y+1/3, z+1/3'
'-x+y+2/3, -x+1/3, z+1/3'
'x+1/3, y+2/3, z+2/3'
'-y+1/3, x-y+2/3, z+2/3'
'-x+y+1/3, -x+2/3, z+2/3'
'-x, -y, -z'
'y, -x+y, -z'
'x-y, x, -z'
'-x+2/3, -y+1/3, -z+1/3'
'y+2/3, -x+y+1/3, -z+1/3'
'x-y+2/3, x+1/3, -z+1/3'
'-x+1/3, -y+2/3, -z+2/3'
'y+1/3, -x+y+2/3, -z+2/3'
'x-y+1/3, x+2/3, -z+2/3'

loop_
_atom_site_label
_atom_site_type_symbol
_atom_site_fract_x
_atom_site_fract_y
_atom_site_fract_z
_atom_site_U_iso_or_equiv
_atom_site_adp_type
_atom_site_occupancy
_atom_site_site_symmetry_order
_atom_site_calc_flag
_atom_site_refinement_flags_posn
_atom_site_refinement_flags_adp
_atom_site_refinement_flags_occupancy
_atom_site_disorder_assembly
_atom_site_disorder_group
In1 In 0.53706(2) 0.31654(2) 0.56987(2) 0.02172(5) Uani 1 1 d . . . . .
In2 In 0.666667 0.333333 0.60991(2) 0.01982(7) Uani 1 3 d S T P . .
In3 In 0.64868(2) 0.55201(2) 0.59696(2) 0.02348(6) Uani 1 1 d . . . . .
Fe1 Fe 0.33973(3) 0.32559(3) 0.64400(2) 0.02895(10) Uani 1 1 d . . . . .
Fe2 Fe 0.59216(4) 0.64504(4) 0.52741(2) 0.03659(11) Uani 1 1 d . . . . .
Cl1 Cl 0.62296(9) 0.67935(8) 0.60688(2) 0.0610(3) Uani 1 1 d . . . . .
O1 O 0.42703(15) 0.29844(15) 0.59047(3) 0.0319(4) Uani 1 1 d . . . . .
O2 O 0.51479(16) 0.41059(15) 0.55097(3) 0.0336(5) Uani 1 1 d . . . . .
O3 O 0.56308(15) 0.33463(16) 0.62948(3) 0.0322(4) Uani 1 1 d . . . . .
O11 O 0.38085(16) 0.16893(16) 0.61024(3) 0.0325(4) Uani 1 1 d . . . . .
O5 O 0.72692(16) 0.63029(16) 0.56938(3) 0.0354(5) Uani 1 1 d . . . . .
O6 O 0.52264(15) 0.50259(16) 0.57721(3) 0.0337(4) Uani 1 1 d . . . . .
O7 O 0.75429(16) 0.54322(16) 0.54683(3) 0.0340(5) Uani 1 1 d . . . . .
O8 O 0.58495(17) 0.48190(16) 0.62501(3) 0.0383(5) Uani 1 1 d . . . . .
O9 O 0.65397(12) 0.42804(13) 0.58757(3) 0.0204(3) Uani 1 1 d . . . . .
O10 O 0.666667 0.333333 0.55273(5) 0.0228(6) Uani 1 3 d S T P . .
C2 C 0.666667 0.333333 0.53089(8) 0.0352(11) Uani 1 3 d S T P . .
H2A H 0.721393 0.330791 0.526020 0.053 Uiso 0.3333 1 calc R U P A -1
H2B H 0.669209 0.390602 0.526020 0.053 Uiso 0.3333 1 calc R U P A -1
H2C H 0.609398 0.278607 0.526020 0.053 Uiso 0.3333 1 calc R U P A -1
C3 C 0.3131(2) 0.2647(2) 0.61589(4) 0.0284(6) Uani 1 1 d . . . . .
C34 C 0.5106(2) 0.4804(2) 0.55874(4) 0.0279(6) Uani 1 1 d . . . . .
C5 C 0.7347(2) 0.6073(2) 0.55155(4) 0.0283(6) Uani 1 1 d . . . . .
C6 C 0.54767(19) 0.4022(2) 0.63362(4) 0.0260(5) Uani 1 1 d . . . . .
C7 C 0.4891(2) 0.5389(2) 0.54477(5) 0.0342(6) Uani 1 1 d . . . . .
C8 C 0.4805(2) 0.3862(2) 0.65020(4) 0.0278(6) Uani 1 1 d . . . . .
C9 C 0.7223(2) 0.6612(2) 0.53482(5) 0.0327(6) Uani 1 1 d . . . . .
C10 C 0.37911(19) 0.2423(2) 0.60470(4) 0.0255(5) Uani 1 1 d . . . . .
C11 C 0.3117(3) 0.3520(3) 0.61520(5) 0.0390(7) Uani 1 1 d . . . . .
H11 H 0.351195 0.405385 0.607366 0.047 Uiso 1 1 calc R U . . .
C12 C 0.2419(2) 0.2021(2) 0.63000(5) 0.0363(7) Uani 1 1 d . . . . .
H12 H 0.228361 0.140836 0.633572 0.044 Uiso 1 1 calc R U . . .
C13 C 0.4278(2) 0.3004(3) 0.66191(5) 0.0371(7) Uani 1 1 d . . . . .
H13 H 0.434454 0.246494 0.661360 0.045 Uiso 1 1 calc R U . . .
C14 C 0.4972(3) 0.6289(3) 0.54976(6) 0.0468(8) Uani 1 1 d . . . . .
H14 H 0.512505 0.658524 0.562428 0.056 Uiso 1 1 calc R U . . .
C15 C 0.1957(2) 0.2512(3) 0.63757(6) 0.0464(9) Uani 1 1 d . . . . .
H15 H 0.145418 0.226829 0.646829 0.056 Uiso 1 1 calc R U . . .
C16 C 0.4655(3) 0.5205(3) 0.52372(5) 0.0428(8) Uani 1 1 d . . . . .
H16 H 0.456685 0.467370 0.516429 0.051 Uiso 1 1 calc R U . . .
C17 C 0.4476(2) 0.4500(2) 0.65564(5) 0.0384(7) Uani 1 1 d . . . . .
H17 H 0.469211 0.510884 0.650369 0.046 Uiso 1 1 calc R U . . .
C18 C 0.2384(3) 0.3425(3) 0.62874(6) 0.0485(9) Uani 1 1 d . . . . .
H18 H 0.221823 0.389004 0.631300 0.058 Uiso 1 1 calc R U . . .
C19 C 0.7015(3) 0.6332(3) 0.51398(5) 0.0419(8) Uani 1 1 d . . . . .
H19 H 0.697688 0.579071 0.508060 0.050 Uiso 1 1 calc R U . . .
C20 C 0.3638(3) 0.3132(3) 0.67445(5) 0.0486(9) Uani 1 1 d . . . . .
H20 H 0.321011 0.268814 0.683704 0.058 Uiso 1 1 calc R U . . .
C21 C 0.7224(3) 0.7491(2) 0.53739(6) 0.0437(8) Uani 1 1 d . . . . .
H21 H 0.733638 0.783309 0.549440 0.052 Uiso 1 1 calc R U . . .
C22 C 0.6879(3) 0.7034(3) 0.50397(6) 0.0558(10) Uani 1 1 d . . . . .
H22 H 0.672185 0.702478 0.490318 0.067 Uiso 1 1 calc R U . . .
C23 C 0.3755(2) 0.4035(3) 0.67061(6) 0.0505(10) Uani 1 1 d . . . . .
H23 H 0.341557 0.429061 0.676852 0.061 Uiso 1 1 calc R U . . .
C24 C 0.4774(3) 0.6642(3) 0.53180(8) 0.0596(11) Uani 1 1 d . . . . .
H24 H 0.477292 0.721502 0.530626 0.072 Uiso 1 1 calc R U . . .
C25 C 0.4580(3) 0.5980(3) 0.51601(7) 0.0580(11) Uani 1 1 d . . . . .
H25 H 0.442627 0.604298 0.502665 0.070 Uiso 1 1 calc R U . . .
C26 C 0.7020(3) 0.7743(3) 0.51806(7) 0.0584(11) Uani 1 1 d . . . . .
H26 H 0.698565 0.828943 0.515237 0.070 Uiso 1 1 calc R U . . .
C31 C 0.1755(3) 0.2836(2) 0.57725(7) 0.104(2) Uani 1 1 d G . . . .
H31 H 0.181696 0.339744 0.582605 0.125 Uiso 1 1 calc R U . . .
C30 C 0.1034(3) 0.1955(3) 0.58420(5) 0.0848(17) Uani 1 1 d G . . . .
H30 H 0.061360 0.192717 0.594215 0.102 Uiso 1 1 calc R U . . .
C1 C 0.0941(2) 0.1116(2) 0.57619(6) 0.0724(13) Uani 1 1 d G . . . .
C28 C 0.1570(3) 0.1158(3) 0.56123(7) 0.106(2) Uani 1 1 d G . . . .
H28 H 0.150795 0.059721 0.555868 0.127 Uiso 1 1 calc R U . . .
C29 C 0.2291(3) 0.2039(4) 0.55427(7) 0.122(3) Uani 1 1 d G . . . .
H29 H 0.271131 0.206747 0.544258 0.146 Uiso 1 1 calc R U . . .
C27 C 0.2383(3) 0.2878(3) 0.56228(8) 0.108(3) Uani 1 1 d G . . . .
H27 H 0.286583 0.346759 0.557626 0.130 Uiso 1 1 calc R U . . .
P1 P 0.000000 0.000000 0.58469(4) 0.0691(5) Uiso 1 3 d S . P . .
C32 C 0.000000 0.000000 0.64552(19) 0.127(5) Uani 1 3 d S T P . .
C35 C -0.0404(5) -0.0321(10) 0.6192(2) 0.212(7) Uani 1 1 d . . . . .

loop_
_atom_site_aniso_label
_atom_site_aniso_U_11
_atom_site_aniso_U_22
_atom_site_aniso_U_33
_atom_site_aniso_U_23
_atom_site_aniso_U_13
_atom_site_aniso_U_12
In1 0.02260(9) 0.02346(9) 0.01901(9) -0.00045(6) -0.00141(6) 0.01146(7)
In2 0.02163(9) 0.02163(9) 0.01622(13) 0.000 0.000 0.01081(5)
In3 0.02780(10) 0.02422(9) 0.02039(9) -0.00180(6) -0.00146(6) 0.01449(7)
Fe1 0.02335(19) 0.0367(2) 0.0258(2) -0.00755(17) 0.00132(16) 0.01419(18)
Fe2 0.0442(3) 0.0367(2) 0.0340(2) 0.00725(19) -0.0057(2) 0.0240(2)
Cl1 0.0941(8) 0.0591(6) 0.0551(5) -0.0159(4) -0.0113(5) 0.0573(6)
O1 0.0328(11) 0.0369(11) 0.0277(10) 0.0022(8) 0.0070(8) 0.0187(9)
O2 0.0442(12) 0.0346(11) 0.0288(10) 0.0032(8) -0.0019(9) 0.0249(10)
O3 0.0303(10) 0.0390(11) 0.0307(10) -0.0010(9) 0.0063(8) 0.0199(9)
O11 0.0379(11) 0.0377(11) 0.0272(10) 0.0011(8) 0.0068(9) 0.0230(10)
O5 0.0419(12) 0.0365(11) 0.0243(10) 0.0045(8) 0.0022(9) 0.0170(10)
O6 0.0321(11) 0.0428(12) 0.0276(10) -0.0005(9) -0.0032(8) 0.0198(10)
O7 0.0422(12) 0.0346(11) 0.0293(10) 0.0050(9) -0.0026(9) 0.0223(10)
O8 0.0464(13) 0.0331(11) 0.0290(11) 0.0013(9) 0.0127(9) 0.0151(10)
O9 0.0225(8) 0.0209(8) 0.0179(8) -0.0008(7) -0.0012(7) 0.0109(7)
O10 0.0265(10) 0.0265(10) 0.0155(14) 0.000 0.000 0.0132(5)
C2 0.0422(18) 0.0422(18) 0.021(2) 0.000 0.000 0.0211(9)
C3 0.0238(13) 0.0370(15) 0.0254(13) -0.0062(11) -0.0016(11) 0.0160(12)
C34 0.0235(13) 0.0304(14) 0.0290(14) 0.0026(11) -0.0014(11) 0.0129(11)
C5 0.0260(13) 0.0283(13) 0.0291(14) 0.0057(11) -0.0016(11) 0.0123(11)
C6 0.0212(12) 0.0340(14) 0.0200(12) -0.0052(11) -0.0023(10) 0.0117(11)
C7 0.0351(15) 0.0364(16) 0.0359(16) 0.0037(13) -0.0042(13) 0.0216(13)
C8 0.0243(13) 0.0345(14) 0.0214(12) -0.0044(11) 0.0000(10) 0.0122(11)
C9 0.0365(15) 0.0331(15) 0.0286(14) 0.0066(12) -0.0013(12) 0.0176(13)
C10 0.0229(12) 0.0311(14) 0.0209(12) -0.0055(10) -0.0024(10) 0.0123(11)
C11 0.0444(18) 0.0500(19) 0.0348(16) -0.0039(14) -0.0043(14) 0.0327(16)
C12 0.0240(13) 0.0402(17) 0.0347(16) -0.0097(13) 0.0033(12) 0.0085(13)
C13 0.0331(15) 0.0491(19) 0.0251(14) 0.0040(13) -0.0002(12) 0.0175(14)
C14 0.054(2) 0.048(2) 0.053(2) 0.0020(16) 0.0011(17) 0.0353(18)
C15 0.0244(14) 0.067(2) 0.0424(18) -0.0196(17) 0.0010(13) 0.0191(16)
C16 0.0400(18) 0.0489(19) 0.0368(17) 0.0038(15) -0.0107(14) 0.0202(16)
C17 0.0307(15) 0.0398(17) 0.0423(17) -0.0161(14) -0.0022(13) 0.0160(13)
C18 0.047(2) 0.071(3) 0.047(2) -0.0185(18) -0.0081(16) 0.044(2)
C19 0.0491(19) 0.0481(19) 0.0271(15) 0.0078(14) 0.0043(14) 0.0233(16)
C20 0.0331(16) 0.070(3) 0.0246(15) -0.0025(16) 0.0047(13) 0.0124(17)
C21 0.049(2) 0.0335(16) 0.051(2) 0.0027(15) -0.0083(16) 0.0226(15)
C22 0.059(2) 0.067(3) 0.0361(19) 0.0242(18) -0.0013(17) 0.028(2)
C23 0.0336(17) 0.072(3) 0.0407(19) -0.0308(19) -0.0011(14) 0.0225(17)
C24 0.061(3) 0.059(2) 0.078(3) 0.019(2) 0.002(2) 0.044(2)
C25 0.052(2) 0.071(3) 0.056(2) 0.020(2) -0.0137(19) 0.035(2)
C26 0.059(2) 0.041(2) 0.071(3) 0.0240(19) -0.006(2) 0.0218(18)
C31 0.097(5) 0.080(4) 0.123(6) -0.020(4) -0.064(4) 0.034(4)
C30 0.090(4) 0.079(4) 0.087(4) -0.027(3) -0.033(3) 0.043(3)
C1 0.068(3) 0.071(3) 0.081(3) -0.011(3) -0.010(3) 0.037(3)
C28 0.102(5) 0.085(4) 0.153(7) 0.029(4) 0.048(5) 0.063(4)
C29 0.091(5) 0.115(6) 0.186(8) 0.060(6) 0.047(5) 0.072(5)
C27 0.062(3) 0.094(5) 0.165(7) 0.026(5) -0.026(4) 0.037(3)
C32 0.160(8) 0.160(8) 0.063(7) 0.000 0.000 0.080(4)
C35 0.062(4) 0.156(12) 0.400(17) -0.128(12) -0.004(7) 0.040(6)

loop_
_atom_type_symbol
_atom_type_description
_atom_type_scat_dispersion_real
_atom_type_scat_dispersion_imag
_atom_type_scat_source
C C 0.0147 0.0070 'International Tables Vol C Tables 4.2.6.8 and 6.1.1.4'
H H 0.0000 0.0000 'International Tables Vol C Tables 4.2.6.8 and 6.1.1.4'
Cl Cl 0.3292 0.5397 'International Tables Vol C Tables 4.2.6.8 and 6.1.1.4'
Fe Fe -0.2758 2.5767 'International Tables Vol C Tables 4.2.6.8 and 6.1.1.4'
In In 0.1337 3.9104 'International Tables Vol C Tables 4.2.6.8 and 6.1.1.4'
O O 0.0412 0.0250 'International Tables Vol C Tables 4.2.6.8 and 6.1.1.4'
P P 0.2594 0.3349 'International Tables Vol C Tables 4.2.6.8 and 6.1.1.4'

loop_
_geom_angle_atom_site_label_1
_geom_angle_atom_site_label_2
_geom_angle_atom_site_label_3
_geom_angle
_geom_angle_site_symmetry_1
_geom_angle_site_symmetry_3
_geom_angle_publ_flag
O1 In1 O7 101.87(8) . 2_655 ?
O1 In1 O9 92.72(7) . 2_655 ?
O1 In1 O9 95.32(8) . . ?
O1 In1 O10 170.25(9) . . ?
O2 In1 O1 92.36(8) . . ?
O2 In1 O7 84.56(9) . 2_655 ?
O2 In1 O9 174.73(8) . 2_655 ?
O2 In1 O9 96.16(8) . . ?
O2 In1 O10 95.76(8) . . ?
O7 In1 O9 162.75(8) 2_655 . ?
O7 In1 O10 84.31(8) 2_655 . ?
O9 In1 O7 95.76(8) 2_655 2_655 ?
O9 In1 O9 81.97(10) 2_655 . ?
O9 In1 O10 79.05(7) 2_655 . ?
O9 In1 O10 78.47(7) . . ?
O3 In2 O3 87.00(9) 2_655 . ?
O3 In2 O3 87.00(9) 3_665 . ?
O3 In2 O3 87.01(9) 2_655 3_665 ?
O3 In2 O9 99.85(8) 2_655 3_665 ?
O3 In2 O9 173.13(8) 3_665 2_655 ?
O3 In2 O9 99.85(8) 3_665 . ?
O3 In2 O9 92.82(8) 3_665 3_665 ?
O3 In2 O9 173.12(8) 2_655 . ?
O3 In2 O9 173.13(8) . 3_665 ?
O3 In2 O9 92.82(7) . . ?
O3 In2 O9 92.81(8) 2_655 2_655 ?
O3 In2 O9 99.85(8) . 2_655 ?
O9 In2 O9 80.44(7) 3_665 . ?
O9 In2 O9 80.44(7) 2_655 . ?
O9 In2 O9 80.44(7) 3_665 2_655 ?
O11 In3 Cl1 92.54(7) 3_665 . ?
O11 In3 O5 83.59(8) 3_665 . ?
O11 In3 O6 166.93(8) 3_665 . ?
O11 In3 O8 91.32(9) 3_665 . ?
O11 In3 O9 93.88(8) 3_665 . ?
O5 In3 Cl1 91.55(7) . . ?
O6 In3 Cl1 86.88(6) . . ?
O6 In3 O5 83.38(8) . . ?
O8 In3 Cl1 88.61(7) . . ?
O8 In3 O5 174.91(9) . . ?
O8 In3 O6 101.71(9) . . ?
O9 In3 Cl1 173.27(6) . . ?
O9 In3 O5 91.17(8) . . ?
O9 In3 O6 87.32(8) . . ?
O9 In3 O8 89.23(8) . . ?
C3 Fe1 C11 40.86(13) . . ?
C3 Fe1 C12 41.05(12) . . ?
C3 Fe1 C13 115.31(13) . . ?
C3 Fe1 C15 68.15(12) . . ?
C3 Fe1 C17 133.36(13) . . ?
C3 Fe1 C18 68.34(13) . . ?
C3 Fe1 C23 172.78(17) . . ?
C8 Fe1 C3 109.40(11) . . ?
C8 Fe1 C11 113.57(13) . . ?
C8 Fe1 C12 134.34(13) . . ?
C8 Fe1 C13 41.43(13) . . ?
C8 Fe1 C15 174.47(15) . . ?
C8 Fe1 C17 41.03(12) . . ?
C8 Fe1 C18 144.57(16) . . ?
C8 Fe1 C23 68.19(12) . . ?
C11 Fe1 C12 69.05(15) . . ?
C11 Fe1 C15 68.11(16) . . ?
C11 Fe1 C18 40.81(14) . . ?
C11 Fe1 C23 133.05(17) . . ?
C12 Fe1 C15 40.63(14) . . ?
C12 Fe1 C18 68.35(16) . . ?
C12 Fe1 C23 145.34(15) . . ?
C13 Fe1 C11 145.84(13) . . ?
C13 Fe1 C12 109.96(15) . . ?
C13 Fe1 C15 134.45(16) . . ?
C13 Fe1 C17 69.06(15) . . ?
C13 Fe1 C18 172.86(15) . . ?
C13 Fe1 C23 67.78(16) . . ?
C15 Fe1 C23 114.87(14) . . ?
C17 Fe1 C11 108.13(16) . . ?
C17 Fe1 C12 173.84(13) . . ?
C17 Fe1 C15 144.21(14) . . ?
C17 Fe1 C18 113.40(16) . . ?
C17 Fe1 C23 40.47(14) . . ?
C18 Fe1 C15 39.93(17) . . ?
C18 Fe1 C23 109.38(15) . . ?
C7 Fe2 C9 109.23(12) . . ?
C7 Fe2 C14 41.03(14) . . ?
C7 Fe2 C16 40.88(13) . . ?
C7 Fe2 C19 122.48(14) . . ?
C7 Fe2 C22 156.76(17) . . ?
C7 Fe2 C24 68.16(15) . . ?
C7 Fe2 C25 67.96(15) . . ?
C7 Fe2 C26 162.48(17) . . ?
C9 Fe2 C19 40.67(13) . . ?
C9 Fe2 C22 68.20(14) . . ?
C9 Fe2 C24 153.99(17) . . ?
C9 Fe2 C25 164.90(17) . . ?
C9 Fe2 C26 68.23(14) . . ?
C14 Fe2 C9 120.25(14) . . ?
C14 Fe2 C16 68.96(16) . . ?
C14 Fe2 C19 156.40(14) . . ?
C14 Fe2 C22 160.88(17) . . ?
C14 Fe2 C24 40.47(16) . . ?
C14 Fe2 C25 68.13(18) . . ?
C14 Fe2 C26 124.00(18) . . ?
C16 Fe2 C9 127.89(14) . . ?
C16 Fe2 C19 109.87(16) . . ?
C16 Fe2 C22 121.20(17) . . ?
C16 Fe2 C24 68.19(18) . . ?
C16 Fe2 C25 40.33(15) . . ?
C16 Fe2 C26 154.16(16) . . ?
C21 Fe2 C7 125.89(14) . . ?
C21 Fe2 C9 40.99(13) . . ?
C21 Fe2 C14 105.91(17) . . ?
C21 Fe2 C16 164.50(14) . . ?
C21 Fe2 C19 68.63(15) . . ?
C21 Fe2 C22 68.37(17) . . ?
C21 Fe2 C24 118.04(18) . . ?
C21 Fe2 C25 152.85(16) . . ?
C21 Fe2 C26 40.80(15) . . ?
C22 Fe2 C19 40.38(15) . . ?
C24 Fe2 C19 162.67(16) . . ?
C24 Fe2 C22 124.67(17) . . ?
C24 Fe2 C25 40.2(2) . . ?
C25 Fe2 C19 127.21(17) . . ?
C25 Fe2 C22 108.14(17) . . ?
C26 Fe2 C19 67.72(17) . . ?
C26 Fe2 C22 39.99(19) . . ?
C26 Fe2 C24 106.09(18) . . ?
C26 Fe2 C25 119.09(16) . . ?
C10 O1 In1 137.52(19) . . ?
C34 O2 In1 120.19(18) . . ?
C6 O3 In2 129.52(19) . . ?
C10 O11 In3 130.93(18) . 2_655 ?
C5 O5 In3 135.2(2) . . ?
C34 O6 In3 131.19(19) . . ?
C5 O7 In1 121.31(19) . 3_665 ?
C6 O8 In3 142.32(19) . . ?
In1 O9 In1 103.94(7) 3_665 . ?
In1 O9 In2 98.01(7) 3_665 . ?
In1 O9 In2 97.16(7) . . ?
In3 O9 In1 120.23(8) . . ?
In3 O9 In1 112.58(8) . 3_665 ?
In3 O9 In2 121.32(8) . . ?
In1 O10 In1 97.54(9) 2_655 3_665 ?
In1 O10 In1 97.54(9) 2_655 . ?
In1 O10 In1 97.54(9) 3_665 . ?
C2 O10 In1 119.73(7) . . ?
C2 O10 In1 119.73(7) . 2_655 ?
C2 O10 In1 119.73(7) . 3_665 ?
O10 C2 H2A 109.5 . . ?
O10 C2 H2B 109.5 . . ?
O10 C2 H2C 109.5 . . ?
H2A C2 H2B 109.5 . . ?
H2A C2 H2C 109.5 . . ?
H2B C2 H2C 109.5 . . ?
C10 C3 Fe1 124.41(19) . . ?
C11 C3 Fe1 69.78(17) . . ?
C11 C3 C10 126.7(3) . . ?
C11 C3 C12 108.4(3) . . ?
C12 C3 Fe1 69.76(17) . . ?
C12 C3 C10 124.9(3) . . ?
O2 C34 C7 116.9(3) . . ?
O6 C34 O2 125.0(3) . . ?
O6 C34 C7 118.1(3) . . ?
O5 C5 O7 125.1(3) . . ?
O5 C5 C9 117.2(3) . . ?
O7 C5 C9 117.6(3) . . ?
O3 C6 C8 117.1(3) . . ?
O8 C6 O3 126.1(3) . . ?
O8 C6 C8 116.8(3) . . ?
C34 C7 Fe2 122.1(2) . . ?
C14 C7 Fe2 69.7(2) . . ?
C14 C7 C34 125.2(3) . . ?
C16 C7 Fe2 69.7(2) . . ?
C16 C7 C34 126.4(3) . . ?
C16 C7 C14 108.2(3) . . ?
C6 C8 Fe1 119.38(19) . . ?
C13 C8 Fe1 70.03(17) . . ?
C13 C8 C6 126.7(3) . . ?
C17 C8 Fe1 70.29(17) . . ?
C17 C8 C6 124.9(3) . . ?
C17 C8 C13 108.0(3) . . ?
C5 C9 Fe2 122.4(2) . . ?
C19 C9 Fe2 70.6(2) . . ?
C19 C9 C5 127.3(3) . . ?
C21 C9 Fe2 69.20(19) . . ?
C21 C9 C5 124.4(3) . . ?
C21 C9 C19 108.1(3) . . ?
O1 C10 C3 116.7(3) . . ?
O11 C10 O1 126.8(3) . . ?
O11 C10 C3 116.5(3) . . ?
Fe1 C11 H11 125.9 . . ?
C3 C11 Fe1 69.36(18) . . ?
C3 C11 H11 126.3 . . ?
C3 C11 C18 107.3(3) . . ?
C18 C11 Fe1 70.0(2) . . ?
C18 C11 H11 126.3 . . ?
Fe1 C12 H12 125.6 . . ?
C3 C12 Fe1 69.19(17) . . ?
C3 C12 H12 126.5 . . ?
C15 C12 Fe1 70.33(19) . . ?
C15 C12 C3 107.0(3) . . ?
C15 C12 H12 126.5 . . ?
Fe1 C13 H13 125.7 . . ?
C8 C13 Fe1 68.54(17) . . ?
C8 C13 H13 126.4 . . ?
C20 C13 Fe1 70.9(2) . . ?
C20 C13 C8 107.2(3) . . ?
C20 C13 H13 126.4 . . ?
Fe2 C14 H14 126.0 . . ?
C7 C14 Fe2 69.3(2) . . ?
C7 C14 H14 126.4 . . ?
C24 C14 Fe2 69.9(2) . . ?
C24 C14 C7 107.1(4) . . ?
C24 C14 H14 126.4 . . ?
Fe1 C15 H15 127.3 . . ?
C12 C15 Fe1 69.04(18) . . ?
C12 C15 H15 125.6 . . ?
C18 C15 Fe1 69.7(2) . . ?
C18 C15 C12 108.8(3) . . ?
C18 C15 H15 125.6 . . ?
Fe2 C16 H16 125.8 . . ?
C7 C16 Fe2 69.4(2) . . ?
C7 C16 H16 126.4 . . ?
C25 C16 Fe2 70.0(2) . . ?
C25 C16 C7 107.3(4) . . ?
C25 C16 H16 126.4 . . ?
Fe1 C17 H17 125.9 . . ?
C8 C17 Fe1 68.68(17) . . ?
C8 C17 H17 126.4 . . ?
C23 C17 Fe1 70.59(19) . . ?
C23 C17 C8 107.2(3) . . ?
C23 C17 H17 126.4 . . ?
Fe1 C18 H18 126.2 . . ?
C11 C18 Fe1 69.20(19) . . ?
C11 C18 H18 125.8 . . ?
C15 C18 Fe1 70.4(2) . . ?
C15 C18 C11 108.4(3) . . ?
C15 C18 H18 125.8 . . ?
Fe2 C19 H19 127.3 . . ?
C9 C19 Fe2 68.76(19) . . ?
C9 C19 H19 126.4 . . ?
C22 C19 Fe2 69.1(2) . . ?
C22 C19 C9 107.2(3) . . ?
C22 C19 H19 126.4 . . ?
C13 C20 H20 125.7 . . ?
C23 C20 C13 108.6(3) . . ?
C23 C20 H20 125.7 . . ?
Fe2 C21 H21 125.4 . . ?
C9 C21 Fe2 69.81(19) . . ?
C9 C21 H21 126.4 . . ?
C26 C21 Fe2 69.9(2) . . ?
C26 C21 C9 107.1(3) . . ?
C26 C21 H21 126.4 . . ?
Fe2 C22 H22 125.5 . . ?
C19 C22 Fe2 70.6(2) . . ?
C19 C22 H22 125.7 . . ?
C26 C22 Fe2 69.9(2) . . ?
C26 C22 C19 108.7(3) . . ?
C26 C22 H22 125.7 . . ?
Fe1 C23 H23 126.7 . . ?
C17 C23 Fe1 68.94(18) . . ?
C17 C23 H23 125.5 . . ?
C20 C23 Fe1 70.4(2) . . ?
C20 C23 C17 109.0(3) . . ?
C20 C23 H23 125.5 . . ?
Fe2 C24 H24 126.3 . . ?
C14 C24 Fe2 69.7(2) . . ?
C14 C24 H24 125.7 . . ?
C25 C24 Fe2 69.9(2) . . ?
C25 C24 C14 108.5(3) . . ?
C25 C24 H24 125.7 . . ?
Fe2 C25 H25 126.5 . . ?
C16 C25 Fe2 69.7(2) . . ?
C16 C25 H25 125.6 . . ?
C24 C25 Fe2 69.8(2) . . ?
C24 C25 C16 108.9(3) . . ?
C24 C25 H25 125.6 . . ?
Fe2 C26 H26 126.6 . . ?
C21 C26 Fe2 69.3(2) . . ?
C21 C26 H26 125.6 . . ?
C22 C26 Fe2 70.1(2) . . ?
C22 C26 C21 108.8(3) . . ?
C22 C26 H26 125.6 . . ?
C30 C31 H31 120.0 . . ?
C30 C31 C27 120.0 . . ?
C27 C31 H31 120.0 . . ?
C31 C30 H30 120.0 . . ?
C1 C30 C31 120.0 . . ?
C1 C30 H30 120.0 . . ?
C30 C1 P1 119.5(2) . . ?
C28 C1 C30 120.0 . . ?
C28 C1 P1 120.5(2) . . ?
C1 C28 H28 120.0 . . ?
C29 C28 C1 120.0 . . ?
C29 C28 H28 120.0 . . ?
C28 C29 H29 120.0 . . ?
C27 C29 C28 120.0 . . ?
C27 C29 H29 120.0 . . ?
C31 C27 H27 120.0 . . ?
C29 C27 C31 120.0 . . ?
C29 C27 H27 120.0 . . ?
C1 P1 C1 110.5(3) 2 3 ?
C1 P1 C1 110.5(3) 2 . ?
C1 P1 C1 110.5(3) 3 . ?
C1 P1 C35 105.1(4) . 2 ?
C1 P1 C35 122.2(4) 2 2 ?
C1 P1 C35 105.1(5) 3 . ?
C1 P1 C35 122.2(3) . . ?
C1 P1 C35 97.0(4) 2 . ?
C1 P1 C35 105.1(5) 2 3 ?
C1 P1 C35 97.0(4) 3 2 ?
C1 P1 C35 97.0(3) . 3 ?
C1 P1 C35 122.2(4) 3 3 ?
C35 P1 C35 25.5(3) 3 . ?
C35 P1 C35 25.5(3) 3 2 ?
C35 P1 C35 25.5(3) 2 . ?
C35 C32 C35 32.8(6) . 3 ?
C35 C32 C35 32.8(6) . 2 ?
C35 C32 C35 32.8(6) 2 3 ?
C32 C35 P1 146.2(5) . . ?
C35 C35 P1 77.26(17) 2 . ?
C35 C35 P1 77.26(17) 3 . ?
C35 C35 C32 73.6(3) 3 . ?
C35 C35 C32 73.6(3) 2 . ?
C35 C35 C35 60.000(11) 3 2 ?

loop_
_geom_bond_atom_site_label_1
_geom_bond_atom_site_label_2
_geom_bond_distance
_geom_bond_site_symmetry_2
_geom_bond_publ_flag
In1 O1 2.134(2) . ?
In1 O2 2.127(2) . ?
In1 O7 2.159(2) 2_655 ?
In1 O9 2.1819(18) . ?
In1 O9 2.1532(18) 2_655 ?
In1 O10 2.2704(15) . ?
In2 O3 2.118(2) 3_665 ?
In2 O3 2.118(2) . ?
In2 O3 2.118(2) 2_655 ?
In2 O9 2.2018(18) 3_665 ?
In2 O9 2.2018(18) . ?
In2 O9 2.2018(18) 2_655 ?
In3 Cl1 2.3837(9) . ?
In3 O11 2.136(2) 3_665 ?
In3 O5 2.209(2) . ?
In3 O6 2.200(2) . ?
In3 O8 2.138(2) . ?
In3 O9 2.1370(18) . ?
Fe1 C3 2.034(3) . ?
Fe1 C8 2.017(3) . ?
Fe1 C11 2.039(3) . ?
Fe1 C12 2.042(3) . ?
Fe1 C13 2.037(3) . ?
Fe1 C15 2.059(3) . ?
Fe1 C17 2.039(3) . ?
Fe1 C18 2.050(4) . ?
Fe1 C23 2.060(3) . ?
Fe2 C7 2.038(3) . ?
Fe2 C9 2.043(3) . ?
Fe2 C14 2.043(4) . ?
Fe2 C16 2.043(4) . ?
Fe2 C19 2.067(4) . ?
Fe2 C21 2.035(4) . ?
Fe2 C22 2.048(4) . ?
Fe2 C24 2.046(4) . ?
Fe2 C25 2.047(4) . ?
Fe2 C26 2.044(4) . ?
O1 C10 1.262(4) . ?
O2 C34 1.270(4) . ?
O3 C6 1.264(4) . ?
O11 C10 1.254(4) . ?
O5 C5 1.254(4) . ?
O6 C34 1.252(4) . ?
O7 C5 1.263(4) . ?
O8 C6 1.251(4) . ?
O10 C2 1.434(6) . ?
C2 H2A 0.9600 . ?
C2 H2B 0.9600 . ?
C2 H2C 0.9600 . ?
C3 C10 1.481(4) . ?
C3 C11 1.422(4) . ?
C3 C12 1.429(4) . ?
C34 C7 1.477(4) . ?
C5 C9 1.476(4) . ?
C6 C8 1.466(4) . ?
C7 C14 1.431(5) . ?
C7 C16 1.425(5) . ?
C8 C13 1.434(4) . ?
C8 C17 1.422(4) . ?
C9 C19 1.429(4) . ?
C9 C21 1.428(5) . ?
C11 H11 0.9300 . ?
C11 C18 1.426(5) . ?
C12 H12 0.9300 . ?
C12 C15 1.424(5) . ?
C13 H13 0.9300 . ?
C13 C20 1.416(5) . ?
C14 H14 0.9300 . ?
C14 C24 1.414(6) . ?
C15 H15 0.9300 . ?
C15 C18 1.403(6) . ?
C16 H16 0.9300 . ?
C16 C25 1.410(5) . ?
C17 H17 0.9300 . ?
C17 C23 1.418(5) . ?
C18 H18 0.9300 . ?
C19 H19 0.9300 . ?
C19 C22 1.420(5) . ?
C20 H20 0.9300 . ?
C20 C23 1.397(6) . ?
C21 H21 0.9300 . ?
C21 C26 1.422(5) . ?
C22 H22 0.9300 . ?
C22 C26 1.399(7) . ?
C23 H23 0.9300 . ?
C24 H24 0.9300 . ?
C24 C25 1.408(7) . ?
C25 H25 0.9300 . ?
C26 H26 0.9300 . ?
C31 H31 0.9300 . ?
C31 C30 1.3900 . ?
C31 C27 1.3900 . ?
C30 H30 0.9300 . ?
C30 C1 1.3900 . ?
C1 C28 1.3900 . ?
C1 P1 1.770(3) . ?
C28 H28 0.9300 . ?
C28 C29 1.3900 . ?
C29 H29 0.9300 . ?
C29 C27 1.3900 . ?
C27 H27 0.9300 . ?
P1 C35 2.344(16) . ?
P1 C35 2.344(16) 2 ?
P1 C35 2.344(16) 3 ?
C32 C35 1.829(17) . ?
C32 C35 1.829(17) 2 ?
C32 C35 1.829(17) 3 ?
C35 C35 1.034(14) 3 ?
C35 C35 1.034(14) 2 ?

loop_
_geom_torsion_atom_site_label_1
_geom_torsion_atom_site_label_2
_geom_torsion_atom_site_label_3
_geom_torsion_atom_site_label_4
_geom_torsion
_geom_torsion_site_symmetry_1
_geom_torsion_site_symmetry_2
_geom_torsion_site_symmetry_3
_geom_torsion_site_symmetry_4
_geom_torsion_publ_flag
In1 O1 C10 O11 -5.4(5) . . . . ?
In1 O1 C10 C3 175.3(2) . . . . ?
In1 O2 C34 O6 3.2(4) . . . . ?
In1 O2 C34 C7 -176.4(2) . . . . ?
In1 O7 C5 O5 -0.7(4) 3_665 . . . ?
In1 O7 C5 C9 177.6(2) 3_665 . . . ?
In2 O3 C6 O8 8.7(4) . . . . ?
In2 O3 C6 C8 -170.69(18) . . . . ?
In3 O11 C10 O1 -8.2(4) 2_655 . . . ?
In3 O11 C10 C3 171.06(19) 2_655 . . . ?
In3 O5 C5 O7 -50.1(4) . . . . ?
In3 O5 C5 C9 131.6(3) . . . . ?
In3 O6 C34 O2 64.1(4) . . . . ?
In3 O6 C34 C7 -116.3(3) . . . . ?
In3 O8 C6 O3 25.5(5) . . . . ?
In3 O8 C6 C8 -155.1(3) . . . . ?
Fe1 C3 C10 O1 -103.0(3) . . . . ?
Fe1 C3 C10 O11 77.6(3) . . . . ?
Fe1 C3 C11 C18 -60.0(2) . . . . ?
Fe1 C3 C12 C15 60.5(2) . . . . ?
Fe1 C8 C13 C20 -60.7(2) . . . . ?
Fe1 C8 C17 C23 60.4(2) . . . . ?
Fe1 C11 C18 C15 -59.6(3) . . . . ?
Fe1 C12 C15 C18 58.5(3) . . . . ?
Fe1 C13 C20 C23 -58.7(3) . . . . ?
Fe1 C15 C18 C11 58.9(2) . . . . ?
Fe1 C17 C23 C20 59.2(3) . . . . ?
Fe2 C7 C14 C24 59.9(3) . . . . ?
Fe2 C7 C16 C25 -60.0(3) . . . . ?
Fe2 C9 C19 C22 58.5(3) . . . . ?
Fe2 C9 C21 C26 -60.3(3) . . . . ?
Fe2 C14 C24 C25 59.3(3) . . . . ?
Fe2 C16 C25 C24 -59.0(3) . . . . ?
Fe2 C19 C22 C26 59.7(3) . . . . ?
Fe2 C21 C26 C22 -59.1(3) . . . . ?
Fe2 C22 C26 C21 58.6(3) . . . . ?
Fe2 C24 C25 C16 58.9(3) . . . . ?
O2 C34 C7 Fe2 -82.3(3) . . . . ?
O2 C34 C7 C14 -168.8(3) . . . . ?
O2 C34 C7 C16 5.1(5) . . . . ?
O3 C6 C8 Fe1 -88.1(3) . . . . ?
O3 C6 C8 C13 -2.1(4) . . . . ?
O3 C6 C8 C17 -173.6(3) . . . . ?
O5 C5 C9 Fe2 -71.9(3) . . . . ?
O5 C5 C9 C19 -161.2(3) . . . . ?
O5 C5 C9 C21 13.8(5) . . . . ?
O6 C34 C7 Fe2 98.1(3) . . . . ?
O6 C34 C7 C14 11.6(5) . . . . ?
O6 C34 C7 C16 -174.5(3) . . . . ?
O7 C5 C9 Fe2 109.7(3) . . . . ?
O7 C5 C9 C19 20.3(5) . . . . ?
O7 C5 C9 C21 -164.7(3) . . . . ?
O8 C6 C8 Fe1 92.5(3) . . . . ?
O8 C6 C8 C13 178.5(3) . . . . ?
O8 C6 C8 C17 7.0(4) . . . . ?
C3 C11 C18 Fe1 59.6(2) . . . . ?
C3 C11 C18 C15 -0.1(4) . . . . ?
C3 C12 C15 Fe1 -59.8(2) . . . . ?
C3 C12 C15 C18 -1.3(4) . . . . ?
C34 C7 C14 Fe2 115.6(3) . . . . ?
C34 C7 C14 C24 175.5(3) . . . . ?
C34 C7 C16 Fe2 -115.6(3) . . . . ?
C34 C7 C16 C25 -175.6(3) . . . . ?
C5 C9 C19 Fe2 116.4(3) . . . . ?
C5 C9 C19 C22 175.0(3) . . . . ?
C5 C9 C21 Fe2 -115.7(3) . . . . ?
C5 C9 C21 C26 -176.0(3) . . . . ?
C6 C8 C13 Fe1 -112.3(3) . . . . ?
C6 C8 C13 C20 -173.0(3) . . . . ?
C6 C8 C17 Fe1 112.7(3) . . . . ?
C6 C8 C17 C23 173.0(3) . . . . ?
C7 C14 C24 Fe2 -59.5(3) . . . . ?
C7 C14 C24 C25 -0.2(5) . . . . ?
C7 C16 C25 Fe2 59.6(3) . . . . ?
C7 C16 C25 C24 0.6(5) . . . . ?
C8 C13 C20 C23 0.4(4) . . . . ?
C8 C17 C23 Fe1 -59.1(2) . . . . ?
C8 C17 C23 C20 0.1(4) . . . . ?
C9 C19 C22 Fe2 -58.3(2) . . . . ?
C9 C19 C22 C26 1.4(5) . . . . ?
C9 C21 C26 Fe2 60.2(3) . . . . ?
C9 C21 C26 C22 1.1(5) . . . . ?
C10 C3 C11 Fe1 -118.5(3) . . . . ?
C10 C3 C11 C18 -178.4(3) . . . . ?
C10 C3 C12 Fe1 118.5(3) . . . . ?
C10 C3 C12 C15 179.0(3) . . . . ?
C11 C3 C10 O1 -13.7(4) . . . . ?
C11 C3 C10 O11 166.9(3) . . . . ?
C11 C3 C12 Fe1 -59.2(2) . . . . ?
C11 C3 C12 C15 1.2(3) . . . . ?
C12 C3 C10 O1 169.0(3) . . . . ?
C12 C3 C10 O11 -10.4(4) . . . . ?
C12 C3 C11 Fe1 59.2(2) . . . . ?
C12 C3 C11 C18 -0.7(4) . . . . ?
C12 C15 C18 Fe1 -58.1(2) . . . . ?
C12 C15 C18 C11 0.8(4) . . . . ?
C13 C8 C17 Fe1 -60.2(2) . . . . ?
C13 C8 C17 C23 0.2(3) . . . . ?
C13 C20 C23 Fe1 58.0(2) . . . . ?
C13 C20 C23 C17 -0.3(4) . . . . ?
C14 C7 C16 Fe2 59.3(3) . . . . ?
C14 C7 C16 C25 -0.7(4) . . . . ?
C14 C24 C25 Fe2 -59.1(3) . . . . ?
C14 C24 C25 C16 -0.2(5) . . . . ?
C16 C7 C14 Fe2 -59.3(2) . . . . ?
C16 C7 C14 C24 0.6(4) . . . . ?
C17 C8 C13 Fe1 60.3(2) . . . . ?
C17 C8 C13 C20 -0.4(3) . . . . ?
C19 C9 C21 Fe2 60.1(2) . . . . ?
C19 C9 C21 C26 -0.2(4) . . . . ?
C19 C22 C26 Fe2 -60.1(3) . . . . ?
C19 C22 C26 C21 -1.5(5) . . . . ?
C21 C9 C19 Fe2 -59.2(2) . . . . ?
C21 C9 C19 C22 -0.7(4) . . . . ?
C31 C30 C1 C28 0.0 . . . . ?
C31 C30 C1 P1 -178.3(3) . . . . ?
C30 C31 C27 C29 0.0 . . . . ?
C30 C1 C28 C29 0.0 . . . . ?
C30 C1 P1 C1 -168.4(3) . . . 3 ?
C30 C1 P1 C1 68.9(5) . . . 2 ?
C30 C1 P1 C35 -64.8(3) . . . 2 ?
C30 C1 P1 C35 -44.0(5) . . . . ?
C30 C1 P1 C35 -40.2(4) . . . 3 ?
C1 C28 C29 C27 0.0 . . . . ?
C28 C1 P1 C1 13.4(5) . . . 3 ?
C28 C1 P1 C1 -109.4(2) . . . 2 ?
C28 C1 P1 C35 141.6(4) . . . 3 ?
C28 C1 P1 C35 117.0(3) . . . 2 ?
C28 C1 P1 C35 137.8(4) . . . . ?
C28 C29 C27 C31 0.0 . . . . ?
C27 C31 C30 C1 0.0 . . . . ?
P1 C1 C28 C29 178.3(3) . . . . ?
C35 C32 C35 P1 -31.41(5) 2 . . . ?
C35 C32 C35 P1 31.42(5) 3 . . . ?
C35 C32 C35 C35 62.83(11) 3 . . 2 ?
C35 C32 C35 C35 -62.83(10) 2 . . 3 ?

loop_
_smtbx_masks_void_nr
_smtbx_masks_void_average_x
_smtbx_masks_void_average_y
_smtbx_masks_void_average_z
_smtbx_masks_void_volume
_smtbx_masks_void_count_electrons
_smtbx_masks_void_content
1 0.000 0.000 0.000 515.8 62.7 ?
2 0.089 0.185 0.484 9.2 0.1 ?
3 0.000 0.178 0.622 7.3 -0.0 ?
4 0.000 0.822 0.378 7.3 0.0 ?
5 -0.089 0.815 0.516 9.2 0.1 ?
6 0.095 0.911 0.484 9.2 0.1 ?
7 0.333 0.667 0.667 515.8 62.7 ?
8 0.149 0.571 0.151 9.2 0.1 ?
9 0.156 0.489 0.289 7.3 -0.0 ?
10 0.156 0.667 0.044 7.3 0.0 ?
11 0.185 0.095 0.516 9.2 0.1 ?
12 0.178 0.178 0.378 7.3 0.0 ?
13 0.178 0.000 0.622 7.3 -0.0 ?
14 0.244 0.482 0.182 9.2 0.1 ?
15 0.238 0.756 0.182 9.2 0.1 ?
16 0.333 0.489 0.044 7.3 0.0 ?
17 0.333 0.844 0.289 7.3 -0.0 ?
18 0.423 0.851 0.151 9.2 0.1 ?
19 0.429 0.577 0.151 9.2 0.1 ?
20 0.667 0.333 0.333 515.8 62.7 ?
21 0.482 0.238 0.818 9.2 0.1 ?
22 0.489 0.156 0.956 7.3 -0.0 ?
23 0.489 0.333 0.711 7.3 0.0 ?
24 0.511 0.667 0.289 7.3 -0.0 ?
25 0.518 0.762 0.182 9.2 0.1 ?
26 0.511 0.844 0.044 7.3 0.0 ?
27 0.577 0.149 0.849 9.2 0.1 ?
28 0.571 0.423 0.849 9.2 0.1 ?
29 0.667 0.156 0.711 7.3 0.0 ?
30 0.667 0.511 0.956 7.3 -0.0 ?
31 0.756 0.518 0.818 9.2 0.1 ?
32 0.762 0.244 0.818 9.2 0.1 ?
33 0.815 0.905 0.484 9.2 0.1 ?
34 0.822 0.822 0.622 7.3 -0.0 ?
35 0.822 0.000 0.378 7.3 0.0 ?
36 0.844 0.333 0.956 7.3 -0.0 ?
37 0.851 0.429 0.849 9.2 0.1 ?
38 0.844 0.511 0.711 7.3 0.0 ?
39 0.905 0.089 0.516 9.2 0.1 ?
